data_7208771
loop_
_publ_author_name
'Zhao, Fang-Hua'
'Che, Yun-Xia'
'Zheng, Ji-Min'

_publ_section_title
;
 A 2D\\rightarrow 3D net with coexistence of polycatenation and
 polythreading constructed by long rigid and flexible ligands
;
_journal_issue 20
_journal_name_full CrystEngComm
_journal_page_first 6397
_journal_paper_doi 10.1039/c2ce25911g
_journal_volume 14
_journal_year 2012
_chemical_formula_sum 'C34 H35.5 N6 Ni O6.25'
_chemical_formula_weight 686.89
_chemical_name_systematic
;
?
;
_space_group_IT_number 15
_symmetry_cell_setting monoclinic
_symmetry_space_group_name_Hall '-C 2yc'
_symmetry_space_group_name_H-M 'C 1 2/c 1'
_atom_sites_solution_hydrogens geom
_atom_sites_solution_primary direct
_atom_sites_solution_secondary difmap
_audit_creation_method SHELXL-97
_cell_angle_alpha 90.00
_cell_angle_beta 118.944(3)
_cell_angle_gamma 90.00
_cell_formula_units_Z 8
_cell_length_a 31.956(11)
_cell_length_b 13.755(4)
_cell_length_c 16.234(6)
_cell_measurement_reflns_used 10905
_cell_measurement_temperature 113(2)
_cell_measurement_theta_max 28.0
_cell_measurement_theta_min 1.4
_cell_volume 6244(4)
_computing_cell_refinement 'Bruker XSCANS'
_computing_data_collection 'Bruker XSCANS'
_computing_data_reduction 'Bruker SHELXTL'
_computing_molecular_graphics 'Bruker SHELXTL'
_computing_publication_material 'Bruker SHELXTL'
_computing_structure_refinement 'SHELXL-97 (Sheldrick, 1997)'
_computing_structure_solution 'SHELXS-97 (Sheldrick, 1990)'
_diffrn_ambient_temperature 113(2)
_diffrn_measured_fraction_theta_full 0.992
_diffrn_measured_fraction_theta_max 0.992
_diffrn_measurement_device_type 'Bruker P4'
_diffrn_measurement_method '\w scans'
_diffrn_radiation_monochromator graphite
_diffrn_radiation_source 'fine-focus sealed tube'
_diffrn_radiation_type MoK\a
_diffrn_radiation_wavelength 0.71073
_diffrn_reflns_av_R_equivalents 0.0452
_diffrn_reflns_av_sigmaI/netI 0.0462
_diffrn_reflns_limit_h_max 42
_diffrn_reflns_limit_h_min -42
_diffrn_reflns_limit_k_max 18
_diffrn_reflns_limit_k_min -16
_diffrn_reflns_limit_l_max 21
_diffrn_reflns_limit_l_min -21
_diffrn_reflns_number 31862
_diffrn_reflns_theta_full 27.93
_diffrn_reflns_theta_max 27.93
_diffrn_reflns_theta_min 1.46
_exptl_absorpt_coefficient_mu 0.679
_exptl_absorpt_correction_T_max 0.8761
_exptl_absorpt_correction_T_min 0.8761
_exptl_absorpt_correction_type multi-scan
_exptl_absorpt_process_details sadabs
_exptl_crystal_colour Green
_exptl_crystal_density_diffrn 1.461
_exptl_crystal_density_method 'not measured'
_exptl_crystal_description Block
_exptl_crystal_F_000 2876
_exptl_crystal_size_max 0.20
_exptl_crystal_size_mid 0.20
_exptl_crystal_size_min 0.20
_refine_diff_density_max 0.999
_refine_diff_density_min -0.490
_refine_diff_density_rms 0.066
_refine_ls_extinction_method none
_refine_ls_goodness_of_fit_ref 1.008
_refine_ls_hydrogen_treatment constr
_refine_ls_matrix_type full
_refine_ls_number_parameters 433
_refine_ls_number_reflns 7436
_refine_ls_number_restraints 0
_refine_ls_restrained_S_all 1.008
_refine_ls_R_factor_all 0.0544
_refine_ls_R_factor_gt 0.0435
_refine_ls_shift/su_max 0.001
_refine_ls_shift/su_mean 0.000
_refine_ls_structure_factor_coef Fsqd
_refine_ls_weighting_details 'calc w=1/[\s^2^(Fo^2^)+(0.0693P)^2^+0.6282P] where P=(Fo^2^+2Fc^2^)/3'
_refine_ls_weighting_scheme calc
_refine_ls_wR_factor_gt 0.1142
_refine_ls_wR_factor_ref 0.1213
_reflns_number_gt 6251
_reflns_number_total 7436
_reflns_threshold_expression >2sigma(I)
_cod_data_source_file c2ce25911g.txt
_cod_data_source_block shelx
_cod_depositor_comments
;
The following automatic conversions were performed:

'_symmetry_cell_setting' value 'Monoclinic' changed to 'monoclinic'
according to /home/saulius/struct/CIF-dictionaries/cif_core.dic
dictionary named 'cif_core.dic' version 2.4.2 from 2011-04-26.

Automatic conversion script
Id: cif_fix_values 1891 2012-01-12 08:04:46Z andrius 
;
_cod_original_cell_volume 6245(4)
_cod_original_sg_symbol_H-M C2/c
_cod_original_formula_sum 'C34 H35.50 N6 Ni O6.25'
_cod_database_code 7208771

loop_
_symmetry_equiv_pos_as_xyz
'x, y, z'
'-x, y, -z+1/2'
'x+1/2, y+1/2, z'
'-x+1/2, y+1/2, -z+1/2'
'-x, -y, -z'
'x, -y, z-1/2'
'-x+1/2, -y+1/2, -z'
'x+1/2, -y+1/2, z-1/2'

loop_
_atom_site_label
_atom_site_type_symbol
_atom_site_fract_x
_atom_site_fract_y
_atom_site_fract_z
_atom_site_U_iso_or_equiv
_atom_site_adp_type
_atom_site_occupancy
_atom_site_symmetry_multiplicity
_atom_site_calc_flag
_atom_site_refinement_flags
C1 C 0.17404(7) 0.64873(14) 0.30129(14) 0.0197(4) Uani 1 1 d .
C2 C 0.13199(7) 0.58133(15) 0.27495(16) 0.0262(5) Uani 1 1 d .
H2A H 0.1332 0.5547 0.3327 0.031 Uiso 1 1 calc R
H2B H 0.1337 0.5263 0.2374 0.031 Uiso 1 1 calc R
C3 C 0.08502(8) 0.63682(16) 0.21774(18) 0.0312(5) Uani 1 1 d .
H3A H 0.0806 0.6826 0.2600 0.037 Uiso 1 1 calc R
H3B H 0.0874 0.6757 0.1689 0.037 Uiso 1 1 calc R
C4 C 0.04143(7) 0.57169(15) 0.17054(16) 0.0246(5) Uani 1 1 d .
H4A H 0.0396 0.5312 0.2191 0.030 Uiso 1 1 calc R
H4B H 0.0452 0.5275 0.1265 0.030 Uiso 1 1 calc R
C5 C -0.00506(7) 0.62782(16) 0.11682(16) 0.0267(5) Uani 1 1 d .
H5A H -0.0083 0.6735 0.1605 0.032 Uiso 1 1 calc R
H5B H -0.0035 0.6669 0.0671 0.032 Uiso 1 1 calc R
C6 C -0.04898(7) 0.56334(15) 0.07174(15) 0.0248(5) Uani 1 1 d .
H6A H -0.0495 0.5223 0.1213 0.030 Uiso 1 1 calc R
H6B H -0.0460 0.5194 0.0265 0.030 Uiso 1 1 calc R
C7 C -0.09642(7) 0.61695(15) 0.02044(14) 0.0219(4) Uani 1 1 d .
C8 C 0.27183(7) 0.53683(15) 0.41181(15) 0.0242(5) Uani 1 1 d .
H8 H 0.2449 0.5082 0.3600 0.029 Uiso 1 1 calc R
C9 C 0.30416(7) 0.48854(15) 0.49093(15) 0.0244(5) Uani 1 1 d .
H9 H 0.3036 0.4216 0.5048 0.029 Uiso 1 1 calc R
C10 C 0.32424(7) 0.64204(15) 0.49996(14) 0.0189(4) Uani 1 1 d .
H10 H 0.3416 0.7009 0.5233 0.023 Uiso 1 1 calc R
C11 C 0.37942(7) 0.53969(14) 0.63408(13) 0.0185(4) Uani 1 1 d .
C12 C 0.39995(7) 0.61712(15) 0.69567(14) 0.0212(4) Uani 1 1 d .
H12 H 0.3852 0.6793 0.6805 0.025 Uiso 1 1 calc R
C13 C 0.44198(7) 0.60358(15) 0.77914(14) 0.0210(4) Uani 1 1 d .
H13 H 0.4562 0.6574 0.8200 0.025 Uiso 1 1 calc R
C14 C 0.46405(7) 0.51207(14) 0.80489(14) 0.0177(4) Uani 1 1 d .
C15 C 0.44208(7) 0.43560(14) 0.74206(14) 0.0196(4) Uani 1 1 d .
H15 H 0.4561 0.3728 0.7578 0.023 Uiso 1 1 calc R
C16 C 0.40036(7) 0.44847(14) 0.65721(14) 0.0199(4) Uani 1 1 d .
H16 H 0.3863 0.3952 0.6154 0.024 Uiso 1 1 calc R
C17 C 0.50928(7) 0.49823(14) 0.89503(13) 0.0178(4) Uani 1 1 d .
C18 C 0.52160(7) 0.40530(15) 0.93554(14) 0.0203(4) Uani 1 1 d .
H18 H 0.5003 0.3526 0.9058 0.024 Uiso 1 1 calc R
C19 C 0.06392(7) 0.88841(14) 0.01759(14) 0.0201(4) Uani 1 1 d .
H19 H 0.0716 0.8247 0.0432 0.024 Uiso 1 1 calc R
C20 C 0.09519(7) 0.96508(14) 0.06243(13) 0.0179(4) Uani 1 1 d .
C21 C 0.08318(7) 1.05823(14) 0.02504(14) 0.0187(4) Uani 1 1 d .
H21 H 0.1039 1.1112 0.0564 0.022 Uiso 1 1 calc R
C22 C 0.54090(7) 0.57387(14) 0.94187(14) 0.0185(4) Uani 1 1 d .
H22 H 0.5334 0.6377 0.9164 0.022 Uiso 1 1 calc R
C23 C 0.16628(7) 1.01378(15) 0.21630(14) 0.0226(4) Uani 1 1 d .
H23 H 0.1601 1.0813 0.2164 0.027 Uiso 1 1 calc R
C24 C 0.20368(7) 0.96356(15) 0.28429(14) 0.0219(4) Uani 1 1 d .
H24 H 0.2284 0.9907 0.3407 0.026 Uiso 1 1 calc R
C25 C 0.16118(7) 0.85991(14) 0.17604(14) 0.0182(4) Uani 1 1 d .
H25 H 0.1500 0.8013 0.1412 0.022 Uiso 1 1 calc R
C26 C 0.26377(8) 0.74389(16) 0.16862(16) 0.0308(6) Uani 1 1 d .
H26 H 0.2319 0.7241 0.1273 0.037 Uiso 1 1 calc R
C27 C 0.29825(8) 0.75783(18) 0.14348(17) 0.0345(6) Uani 1 1 d .
H27 H 0.2951 0.7497 0.0826 0.041 Uiso 1 1 calc R
C28 C 0.32701(7) 0.78732(15) 0.29422(14) 0.0216(4) Uani 1 1 d .
H28 H 0.3486 0.8038 0.3578 0.026 Uiso 1 1 calc R
C29 C 0.38503(7) 0.80399(14) 0.23295(14) 0.0194(4) Uani 1 1 d .
C30 C 0.38928(7) 0.81419(14) 0.15244(14) 0.0215(4) Uani 1 1 d .
H30 H 0.3614 0.8150 0.0924 0.026 Uiso 1 1 calc R
C31 C 0.43411(7) 0.82332(15) 0.15923(14) 0.0214(4) Uani 1 1 d .
H31 H 0.4365 0.8284 0.1033 0.026 Uiso 1 1 calc R
C32 C 0.47580(7) 0.82517(13) 0.24652(14) 0.0184(4) Uani 1 1 d .
C33 C 0.47007(7) 0.82060(14) 0.32713(14) 0.0202(4) Uani 1 1 d .
H33 H 0.4975 0.8257 0.3875 0.024 Uiso 1 1 calc R
C34 C 0.42544(7) 0.80890(14) 0.32121(14) 0.0205(4) Uani 1 1 d .
H34 H 0.4226 0.8043 0.3767 0.025 Uiso 1 1 calc R
N1 N 0.28458(6) 0.63439(12) 0.41926(11) 0.0181(3) Uani 1 1 d .
N2 N 0.33741(6) 0.55563(12) 0.54587(12) 0.0188(4) Uani 1 1 d .
N3 N 0.13910(6) 0.94748(11) 0.14714(11) 0.0179(3) Uani 1 1 d .
N4 N 0.20012(6) 0.86679(12) 0.25861(11) 0.0183(3) Uani 1 1 d .
N5 N 0.28223(6) 0.76293(12) 0.26312(13) 0.0204(4) Uani 1 1 d .
N6 N 0.33865(6) 0.78608(13) 0.22422(12) 0.0210(4) Uani 1 1 d .
Ni1 Ni 0.244830(8) 0.752228(17) 0.336256(17) 0.01575(9) Uani 1 1 d .
O1 O 0.19293(5) 0.65281(10) 0.24797(9) 0.0193(3) Uani 1 1 d .
O2 O 0.18989(5) 0.70227(10) 0.37353(10) 0.0204(3) Uani 1 1 d .
O3 O -0.13396(5) 0.56353(10) -0.01544(11) 0.0286(4) Uani 1 1 d .
O4 O -0.09678(5) 0.70652(11) 0.01436(11) 0.0292(4) Uani 1 1 d .
O5 O 0.28457(5) 0.84915(10) 0.44247(9) 0.0203(3) Uani 1 1 d .
H5C H 0.2879 0.8346 0.4965 0.030 Uiso 1 1 d R
H5D H 0.3092 0.8791 0.4460 0.030 Uiso 1 1 d R
O6 O 0.14165(7) 0.63194(12) 0.05602(12) 0.0537(6) Uani 1 1 d .
H6C H 0.1593 0.6371 0.1157 0.081 Uiso 1 1 d R
H6D H 0.1356 0.5737 0.0351 0.081 Uiso 1 1 d R
O7 O 0.2909(4) 0.9220(8) -0.0008(8) 0.098(4) Uani 0.25 1 d P
H7A H 0.2804 0.8927 0.0309 0.147 Uiso 0.25 1 d PR
H7B H 0.3043 0.9733 0.0282 0.147 Uiso 0.25 1 d PR

loop_
_atom_site_aniso_label
_atom_site_aniso_U_11
_atom_site_aniso_U_22
_atom_site_aniso_U_33
_atom_site_aniso_U_23
_atom_site_aniso_U_13
_atom_site_aniso_U_12
C1 0.0123(9) 0.0222(10) 0.0179(10) 0.0051(8) 0.0021(8) 0.0046(8)
C2 0.0178(10) 0.0239(11) 0.0318(12) 0.0045(9) 0.0079(9) -0.0009(9)
C3 0.0176(11) 0.0238(11) 0.0433(14) 0.0026(10) 0.0077(10) -0.0019(9)
C4 0.0177(10) 0.0237(11) 0.0277(11) 0.0000(9) 0.0073(9) -0.0025(9)
C5 0.0184(10) 0.0238(11) 0.0296(12) 0.0034(9) 0.0051(9) 0.0000(9)
C6 0.0185(10) 0.0239(11) 0.0270(11) 0.0007(9) 0.0070(9) 0.0004(9)
C7 0.0184(10) 0.0283(12) 0.0165(10) -0.0009(8) 0.0064(8) 0.0007(9)
C8 0.0167(10) 0.0241(11) 0.0213(10) 0.0009(8) 0.0009(9) 0.0003(8)
C9 0.0154(10) 0.0163(10) 0.0322(12) 0.0065(9) 0.0041(9) 0.0007(8)
C10 0.0139(9) 0.0218(10) 0.0164(10) 0.0039(8) 0.0038(8) 0.0023(8)
C11 0.0115(9) 0.0244(11) 0.0145(9) 0.0029(8) 0.0023(8) 0.0014(8)
C12 0.0197(10) 0.0201(10) 0.0179(10) 0.0020(8) 0.0045(8) 0.0045(8)
C13 0.0192(10) 0.0199(10) 0.0183(10) 0.0002(8) 0.0046(8) 0.0021(8)
C14 0.0145(9) 0.0210(10) 0.0145(9) 0.0042(7) 0.0045(8) 0.0035(8)
C15 0.0174(10) 0.0185(10) 0.0177(10) 0.0040(8) 0.0044(8) 0.0028(8)
C16 0.0176(10) 0.0199(10) 0.0168(10) 0.0008(8) 0.0040(8) 0.0003(8)
C17 0.0152(9) 0.0211(10) 0.0147(9) 0.0038(7) 0.0053(8) 0.0044(8)
C18 0.0180(10) 0.0196(10) 0.0172(9) 0.0004(8) 0.0037(8) 0.0001(8)
C19 0.0176(10) 0.0194(10) 0.0167(10) 0.0050(8) 0.0032(8) 0.0012(8)
C20 0.0141(9) 0.0232(10) 0.0135(9) 0.0032(8) 0.0044(8) 0.0032(8)
C21 0.0170(9) 0.0196(10) 0.0174(9) 0.0001(8) 0.0066(8) -0.0001(8)
C22 0.0173(10) 0.0179(10) 0.0183(10) 0.0035(8) 0.0070(8) 0.0033(8)
C23 0.0204(10) 0.0194(10) 0.0200(10) 0.0008(8) 0.0034(9) -0.0005(8)
C24 0.0179(10) 0.0232(11) 0.0174(10) -0.0001(8) 0.0029(8) -0.0011(8)
C25 0.0146(9) 0.0204(10) 0.0155(9) 0.0031(8) 0.0040(8) 0.0019(8)
C26 0.0174(11) 0.0533(17) 0.0195(12) -0.0033(10) 0.0071(9) -0.0041(10)
C27 0.0182(11) 0.0647(18) 0.0183(11) -0.0073(10) 0.0069(9) -0.0020(11)
C28 0.0181(10) 0.0283(11) 0.0177(10) -0.0007(8) 0.0081(8) 0.0008(9)
C29 0.0176(10) 0.0192(10) 0.0231(10) 0.0006(8) 0.0111(9) 0.0028(8)
C30 0.0193(10) 0.0250(11) 0.0189(10) 0.0022(8) 0.0082(9) 0.0007(8)
C31 0.0215(10) 0.0252(11) 0.0191(10) 0.0027(8) 0.0111(9) 0.0016(8)
C32 0.0195(10) 0.0137(9) 0.0225(10) 0.0015(8) 0.0106(9) 0.0010(8)
C33 0.0205(10) 0.0189(10) 0.0200(10) 0.0002(8) 0.0089(9) 0.0014(8)
C34 0.0193(10) 0.0235(11) 0.0191(10) -0.0009(8) 0.0095(9) 0.0016(8)
N1 0.0114(8) 0.0229(9) 0.0147(8) 0.0033(7) 0.0022(7) 0.0015(7)
N2 0.0143(8) 0.0219(9) 0.0154(8) 0.0023(7) 0.0035(7) 0.0029(7)
N3 0.0148(8) 0.0197(8) 0.0147(8) 0.0027(6) 0.0035(7) 0.0008(7)
N4 0.0127(8) 0.0229(9) 0.0151(8) 0.0034(7) 0.0034(7) 0.0018(7)
N5 0.0149(8) 0.0280(10) 0.0183(9) 0.0025(7) 0.0080(7) 0.0019(7)
N6 0.0158(8) 0.0289(9) 0.0180(9) 0.0001(7) 0.0079(7) 0.0004(7)
Ni1 0.01020(14) 0.02190(17) 0.01180(14) 0.00197(9) 0.00267(11) 0.00145(9)
O1 0.0152(7) 0.0248(8) 0.0133(7) 0.0007(6) 0.0033(6) -0.0004(6)
O2 0.0178(7) 0.0245(8) 0.0172(7) 0.0016(6) 0.0072(6) 0.0010(6)
O3 0.0156(7) 0.0304(8) 0.0308(9) -0.0029(7) 0.0040(7) -0.0007(6)
O4 0.0219(8) 0.0254(8) 0.0324(9) 0.0024(7) 0.0070(7) 0.0020(7)
O5 0.0155(7) 0.0276(8) 0.0133(7) 0.0022(6) 0.0034(6) -0.0022(6)
O6 0.0846(16) 0.0317(10) 0.0173(9) -0.0018(7) 0.0029(9) -0.0036(10)
O7 0.082(8) 0.098(8) 0.115(10) 0.047(7) 0.047(8) 0.023(7)

loop_
_atom_type_symbol
_atom_type_description
_atom_type_scat_dispersion_real
_atom_type_scat_dispersion_imag
_atom_type_scat_source
C C 0.0033 0.0016 'International Tables Vol C Tables 4.2.6.8 and 6.1.1.4'
H H 0.0000 0.0000 'International Tables Vol C Tables 4.2.6.8 and 6.1.1.4'
N N 0.0061 0.0033 'International Tables Vol C Tables 4.2.6.8 and 6.1.1.4'
O O 0.0106 0.0060 'International Tables Vol C Tables 4.2.6.8 and 6.1.1.4'
Ni Ni 0.3393 1.1124 'International Tables Vol C Tables 4.2.6.8 and 6.1.1.4'

loop_
_geom_angle_atom_site_label_1
_geom_angle_atom_site_label_2
_geom_angle_atom_site_label_3
_geom_angle
_geom_angle_site_symmetry_1
_geom_angle_site_symmetry_3
O2 C1 O1 119.72(18) . .
O2 C1 C2 121.39(18) . .
O1 C1 C2 118.87(18) . .
C1 C2 C3 109.95(17) . .
C1 C2 H2A 109.7 . .
C3 C2 H2A 109.7 . .
C1 C2 H2B 109.7 . .
C3 C2 H2B 109.7 . .
H2A C2 H2B 108.2 . .
C4 C3 C2 113.77(18) . .
C4 C3 H3A 108.8 . .
C2 C3 H3A 108.8 . .
C4 C3 H3B 108.8 . .
C2 C3 H3B 108.8 . .
H3A C3 H3B 107.7 . .
C3 C4 C5 113.20(18) . .
C3 C4 H4A 108.9 . .
C5 C4 H4A 108.9 . .
C3 C4 H4B 108.9 . .
C5 C4 H4B 108.9 . .
H4A C4 H4B 107.8 . .
C6 C5 C4 113.54(17) . .
C6 C5 H5A 108.9 . .
C4 C5 H5A 108.9 . .
C6 C5 H5B 108.9 . .
C4 C5 H5B 108.9 . .
H5A C5 H5B 107.7 . .
C5 C6 C7 115.17(17) . .
C5 C6 H6A 108.5 . .
C7 C6 H6A 108.5 . .
C5 C6 H6B 108.5 . .
C7 C6 H6B 108.5 . .
H6A C6 H6B 107.5 . .
O4 C7 O3 124.40(19) . .
O4 C7 C6 119.70(18) . .
O3 C7 C6 115.89(18) . .
C9 C8 N1 109.29(18) . .
C9 C8 H8 125.4 . .
N1 C8 H8 125.4 . .
N2 C9 C8 106.30(17) . .
N2 C9 H9 126.8 . .
C8 C9 H9 126.8 . .
N1 C10 N2 111.76(18) . .
N1 C10 H10 124.1 . .
N2 C10 H10 124.1 . .
C16 C11 C12 120.09(18) . .
C16 C11 N2 120.47(18) . .
C12 C11 N2 119.42(17) . .
C13 C12 C11 119.89(18) . .
C13 C12 H12 120.1 . .
C11 C12 H12 120.1 . .
C12 C13 C14 121.48(19) . .
C12 C13 H13 119.3 . .
C14 C13 H13 119.3 . .
C15 C14 C13 117.11(18) . .
C15 C14 C17 121.83(17) . .
C13 C14 C17 121.05(18) . .
C16 C15 C14 122.07(18) . .
C16 C15 H15 119.0 . .
C14 C15 H15 119.0 . .
C11 C16 C15 119.35(19) . .
C11 C16 H16 120.3 . .
C15 C16 H16 120.3 . .
C22 C17 C18 117.37(18) . .
C22 C17 C14 122.94(17) . .
C18 C17 C14 119.69(18) . .
C19 C18 C17 121.72(19) 3_546 .
C19 C18 H18 119.1 3_546 .
C17 C18 H18 119.1 . .
C18 C19 C20 119.76(18) 3_454 .
C18 C19 H19 120.1 3_454 .
C20 C19 H19 120.1 . .
C21 C20 C19 119.57(18) . .
C21 C20 N3 120.68(18) . .
C19 C20 N3 119.74(17) . .
C22 C21 C20 120.03(19) 3_454 .
C22 C21 H21 120.0 3_454 .
C20 C21 H21 120.0 . .
C21 C22 C17 121.51(18) 3_546 .
C21 C22 H22 119.2 3_546 .
C17 C22 H22 119.2 . .
C24 C23 N3 106.56(17) . .
C24 C23 H23 126.7 . .
N3 C23 H23 126.7 . .
C23 C24 N4 109.43(18) . .
C23 C24 H24 125.3 . .
N4 C24 H24 125.3 . .
N4 C25 N3 111.34(18) . .
N4 C25 H25 124.3 . .
N3 C25 H25 124.3 . .
C27 C26 N5 109.6(2) . .
C27 C26 H26 125.2 . .
N5 C26 H26 125.2 . .
C26 C27 N6 106.0(2) . .
C26 C27 H27 127.0 . .
N6 C27 H27 127.0 . .
N5 C28 N6 111.43(18) . .
N5 C28 H28 124.3 . .
N6 C28 H28 124.3 . .
C30 C29 C34 120.07(18) . .
C30 C29 N6 119.39(18) . .
C34 C29 N6 120.52(18) . .
C29 C30 C31 120.19(19) . .
C29 C30 H30 119.9 . .
C31 C30 H30 119.9 . .
C30 C31 C32 121.50(19) . .
C30 C31 H31 119.2 . .
C32 C31 H31 119.2 . .
C31 C32 C33 116.89(18) . .
C31 C32 C32 121.3(2) . 2_655
C33 C32 C32 121.7(2) . 2_655
C34 C33 C32 122.07(19) . .
C34 C33 H33 119.0 . .
C32 C33 H33 119.0 . .
C29 C34 C33 119.10(19) . .
C29 C34 H34 120.4 . .
C33 C34 H34 120.4 . .
C10 N1 C8 105.34(17) . .
C10 N1 Ni1 124.80(14) . .
C8 N1 Ni1 128.97(13) . .
C10 N2 C9 107.29(17) . .
C10 N2 C11 125.19(17) . .
C9 N2 C11 127.50(17) . .
C25 N3 C23 106.72(16) . .
C25 N3 C20 125.78(17) . .
C23 N3 C20 127.47(16) . .
C25 N4 C24 105.96(16) . .
C25 N4 Ni1 126.30(14) . .
C24 N4 Ni1 127.68(13) . .
C28 N5 C26 106.09(18) . .
C28 N5 Ni1 128.84(15) . .
C26 N5 Ni1 125.06(15) . .
C28 N6 C27 106.84(18) . .
C28 N6 C29 127.02(18) . .
C27 N6 C29 126.01(18) . .
N5 Ni1 O5 98.15(7) . .
N5 Ni1 N4 90.95(7) . .
O5 Ni1 N4 88.94(6) . .
N5 Ni1 O1 98.10(7) . .
O5 Ni1 O1 163.72(5) . .
N4 Ni1 O1 89.75(6) . .
N5 Ni1 N1 94.91(7) . .
O5 Ni1 N1 91.49(6) . .
N4 Ni1 N1 174.00(6) . .
O1 Ni1 N1 88.16(6) . .
N5 Ni1 O2 159.13(6) . .
O5 Ni1 O2 102.72(6) . .
N4 Ni1 O2 89.87(6) . .
O1 Ni1 O2 61.05(6) . .
N1 Ni1 O2 84.20(6) . .
C1 O1 Ni1 92.44(12) . .
C1 O2 Ni1 86.69(12) . .
Ni1 O5 H5C 115.3 . .
Ni1 O5 H5D 122.4 . .
H5C O5 H5D 112.7 . .
H6C O6 H6D 115.1 . .
H7A O7 H7B 107.7 . .

loop_
_geom_bond_atom_site_label_1
_geom_bond_atom_site_label_2
_geom_bond_distance
_geom_bond_site_symmetry_2
C1 O2 1.265(2) .
C1 O1 1.274(2) .
C1 C2 1.514(3) .
C2 C3 1.533(3) .
C2 H2A 0.9900 .
C2 H2B 0.9900 .
C3 C4 1.516(3) .
C3 H3A 0.9900 .
C3 H3B 0.9900 .
C4 C5 1.520(3) .
C4 H4A 0.9900 .
C4 H4B 0.9900 .
C5 C6 1.516(3) .
C5 H5A 0.9900 .
C5 H5B 0.9900 .
C6 C7 1.521(3) .
C6 H6A 0.9900 .
C6 H6B 0.9900 .
C7 O4 1.235(2) .
C7 O3 1.282(2) .
C8 C9 1.369(3) .
C8 N1 1.391(3) .
C8 H8 0.9500 .
C9 N2 1.363(3) .
C9 H9 0.9500 .
C10 N1 1.314(2) .
C10 N2 1.357(2) .
C10 H10 0.9500 .
C11 C16 1.386(3) .
C11 C12 1.389(3) .
C11 N2 1.428(2) .
C12 C13 1.383(3) .
C12 H12 0.9500 .
C13 C14 1.404(3) .
C13 H13 0.9500 .
C14 C15 1.395(3) .
C14 C17 1.490(3) .
C15 C16 1.389(3) .
C15 H15 0.9500 .
C16 H16 0.9500 .
C17 C22 1.392(3) .
C17 C18 1.404(3) .
C18 C19 1.383(3) 3_546
C18 H18 0.9500 .
C19 C18 1.383(3) 3_454
C19 C20 1.392(3) .
C19 H19 0.9500 .
C20 C21 1.390(3) .
C20 N3 1.432(2) .
C21 C22 1.389(3) 3_454
C21 H21 0.9500 .
C22 C21 1.389(3) 3_546
C22 H22 0.9500 .
C23 C24 1.359(3) .
C23 N3 1.379(3) .
C23 H23 0.9500 .
C24 N4 1.383(3) .
C24 H24 0.9500 .
C25 N4 1.319(2) .
C25 N3 1.360(2) .
C25 H25 0.9500 .
C26 C27 1.361(3) .
C26 N5 1.376(3) .
C26 H26 0.9500 .
C27 N6 1.378(3) .
C27 H27 0.9500 .
C28 N5 1.310(3) .
C28 N6 1.356(2) .
C28 H28 0.9500 .
C29 C30 1.385(3) .
C29 C34 1.391(3) .
C29 N6 1.440(2) .
C30 C31 1.388(3) .
C30 H30 0.9500 .
C31 C32 1.399(3) .
C31 H31 0.9500 .
C32 C33 1.408(3) .
C32 C32 1.495(4) 2_655
C33 C34 1.391(3) .
C33 H33 0.9500 .
C34 H34 0.9500 .
N1 Ni1 2.0976(17) .
N4 Ni1 2.0905(17) .
N5 Ni1 2.0575(18) .
Ni1 O5 2.0600(14) .
Ni1 O1 2.0915(14) .
Ni1 O2 2.2247(15) .
O5 H5C 0.8540 .
O5 H5D 0.8650 .
O6 H6C 0.8562 .
O6 H6D 0.8546 .
O7 H7A 0.8400 .
O7 H7B 0.8400 .

loop_
_geom_hbond_atom_site_label_D
_geom_hbond_atom_site_label_H
_geom_hbond_atom_site_label_A
_geom_hbond_distance_DH
_geom_hbond_distance_HA
_geom_hbond_distance_DA
_geom_hbond_angle_DHA
_geom_hbond_site_symmetry_A
O7 H7B O3 0.84 2.70 3.187(10) 118.4 3
O6 H6D O3 0.85 1.91 2.751(2) 167.1 5_565
O6 H6C O1 0.86 1.89 2.745(2) 174.3 .
O5 H5D O3 0.87 1.79 2.639(2) 165.5 8_566
O5 H5C O2 0.85 1.94 2.780(2) 167.4 7_566

loop_
_geom_torsion_atom_site_label_1
_geom_torsion_atom_site_label_2
_geom_torsion_atom_site_label_3
_geom_torsion_atom_site_label_4
_geom_torsion
_geom_torsion_site_symmetry_1
_geom_torsion_site_symmetry_4
O2 C1 C2 C3 85.0(2) . .
O1 C1 C2 C3 -93.4(2) . .
C1 C2 C3 C4 167.62(19) . .
C2 C3 C4 C5 178.04(19) . .
C3 C4 C5 C6 -178.3(2) . .
C4 C5 C6 C7 177.75(18) . .
C5 C6 C7 O4 3.3(3) . .
C5 C6 C7 O3 -177.84(18) . .
N1 C8 C9 N2 -1.5(2) . .
C16 C11 C12 C13 1.6(3) . .
N2 C11 C12 C13 -176.73(18) . .
C11 C12 C13 C14 -1.8(3) . .
C12 C13 C14 C15 0.8(3) . .
C12 C13 C14 C17 -179.92(18) . .
C13 C14 C15 C16 0.4(3) . .
C17 C14 C15 C16 -178.87(18) . .
C12 C11 C16 C15 -0.4(3) . .
N2 C11 C16 C15 177.88(17) . .
C14 C15 C16 C11 -0.6(3) . .
C15 C14 C17 C22 156.00(19) . .
C13 C14 C17 C22 -23.2(3) . .
C15 C14 C17 C18 -23.4(3) . .
C13 C14 C17 C18 157.37(19) . .
C22 C17 C18 C19 -1.4(3) . 3_546
C14 C17 C18 C19 177.99(18) . 3_546
C18 C19 C20 C21 1.0(3) 3_454 .
C18 C19 C20 N3 -179.71(17) 3_454 .
C19 C20 C21 C22 -2.0(3) . 3_454
N3 C20 C21 C22 178.77(17) . 3_454
C18 C17 C22 C21 0.5(3) . 3_546
C14 C17 C22 C21 -178.94(17) . 3_546
N3 C23 C24 N4 -0.2(2) . .
N5 C26 C27 N6 -0.1(3) . .
C34 C29 C30 C31 4.0(3) . .
N6 C29 C30 C31 -174.58(18) . .
C29 C30 C31 C32 -1.8(3) . .
C30 C31 C32 C33 -2.0(3) . .
C30 C31 C32 C32 173.92(14) . 2_655
C31 C32 C33 C34 3.8(3) . .
C32 C32 C33 C34 -172.18(13) 2_655 .
C30 C29 C34 C33 -2.3(3) . .
N6 C29 C34 C33 176.26(17) . .
C32 C33 C34 C29 -1.7(3) . .
N2 C10 N1 C8 -1.1(2) . .
N2 C10 N1 Ni1 168.94(12) . .
C9 C8 N1 C10 1.6(2) . .
C9 C8 N1 Ni1 -167.85(14) . .
N1 C10 N2 C9 0.2(2) . .
N1 C10 N2 C11 178.40(17) . .
C8 C9 N2 C10 0.8(2) . .
C8 C9 N2 C11 -177.33(18) . .
C16 C11 N2 C10 -153.52(19) . .
C12 C11 N2 C10 24.8(3) . .
C16 C11 N2 C9 24.3(3) . .
C12 C11 N2 C9 -157.4(2) . .
N4 C25 N3 C23 0.3(2) . .
N4 C25 N3 C20 -177.74(17) . .
C24 C23 N3 C25 -0.1(2) . .
C24 C23 N3 C20 177.92(18) . .
C21 C20 N3 C25 -160.22(18) . .
C19 C20 N3 C25 20.5(3) . .
C21 C20 N3 C23 22.1(3) . .
C19 C20 N3 C23 -157.12(19) . .
N3 C25 N4 C24 -0.4(2) . .
N3 C25 N4 Ni1 176.91(12) . .
C23 C24 N4 C25 0.3(2) . .
C23 C24 N4 Ni1 -176.91(14) . .
N6 C28 N5 C26 0.6(2) . .
N6 C28 N5 Ni1 -179.98(13) . .
C27 C26 N5 C28 -0.3(3) . .
C27 C26 N5 Ni1 -179.77(15) . .
N5 C28 N6 C27 -0.6(2) . .
N5 C28 N6 C29 -176.67(18) . .
C26 C27 N6 C28 0.4(3) . .
C26 C27 N6 C29 176.48(19) . .
C30 C29 N6 C28 -170.4(2) . .
C34 C29 N6 C28 11.0(3) . .
C30 C29 N6 C27 14.3(3) . .
C34 C29 N6 C27 -164.3(2) . .
C28 N5 Ni1 O5 25.96(18) . .
C26 N5 Ni1 O5 -154.73(17) . .
C28 N5 Ni1 N4 115.03(18) . .
C26 N5 Ni1 N4 -65.66(17) . .
C28 N5 Ni1 O1 -155.09(18) . .
C26 N5 Ni1 O1 24.22(18) . .
C28 N5 Ni1 N1 -66.25(18) . .
C26 N5 Ni1 N1 113.06(17) . .
C28 N5 Ni1 O2 -152.85(17) . .
C26 N5 Ni1 O2 26.5(3) . .
C25 N4 Ni1 N5 85.35(17) . .
C24 N4 Ni1 N5 -97.92(17) . .
C25 N4 Ni1 O5 -176.52(16) . .
C24 N4 Ni1 O5 0.21(16) . .
C25 N4 Ni1 O1 -12.74(16) . .
C24 N4 Ni1 O1 163.99(16) . .
C25 N4 Ni1 O2 -73.79(16) . .
C24 N4 Ni1 O2 102.94(16) . .
C10 N1 Ni1 N5 88.01(16) . .
C8 N1 Ni1 N5 -104.40(18) . .
C10 N1 Ni1 O5 -10.30(16) . .
C8 N1 Ni1 O5 157.29(17) . .
C10 N1 Ni1 O1 -174.02(16) . .
C8 N1 Ni1 O1 -6.43(17) . .
C10 N1 Ni1 O2 -112.94(16) . .
C8 N1 Ni1 O2 54.65(17) . .
O2 C1 O1 Ni1 3.35(18) . .
C2 C1 O1 Ni1 -178.27(15) . .
N5 Ni1 O1 C1 177.20(11) . .
O5 Ni1 O1 C1 -6.5(2) . .
N4 Ni1 O1 C1 -91.88(11) . .
N1 Ni1 O1 C1 82.50(12) . .
O2 Ni1 O1 C1 -1.89(10) . .
O1 C1 O2 Ni1 -3.15(17) . .
C2 C1 O2 Ni1 178.52(17) . .
N5 Ni1 O2 C1 -0.6(2) . .
O5 Ni1 O2 C1 -179.42(11) . .
N4 Ni1 O2 C1 91.69(12) . .
O1 Ni1 O2 C1 1.90(10) . .
N1 Ni1 O2 C1 -89.21(12) . .
